data_7231974
loop_
_publ_author_name
'Zhang, Tianhe'
'Du, Jiang'
'Li, Zhimin'
'Lin, Xinyu'
'Wang, Lin'
'Yang, Li'
'Zhang, Tonglai'

_publ_section_title
;
 Alkali metal salts of 3,6-dinitramino-1,2,4,5-tetrazine: promising
 nitrogen-rich energetic materials
;
_journal_issue 4
_journal_name_full CrystEngComm
_journal_page_first 765
_journal_paper_doi 10.1039/C8CE01827H
_journal_volume 21
_journal_year 2019
_chemical_formula_moiety '0.5(C4 H16 Li4 N16 O16)'
_chemical_formula_sum 'C2 H8 Li2 N8 O8'
_chemical_formula_weight 286.04
_space_group_crystal_system monoclinic
_space_group_IT_number 15
_space_group_name_Hall '-C 2yc'
_space_group_name_H-M_alt 'C 1 2/c 1'
_symmetry_space_group_name_Hall '-C 2yc'
_symmetry_space_group_name_H-M 'C 1 2/c 1'
_atom_sites_solution_hydrogens difmap
_atom_sites_solution_primary direct
_audit_creation_date 2017-09-25
_audit_creation_method
;
Olex2 1.2
(compiled 2017.08.10 svn.r3458 for OlexSys, GUI svn.r5381)
;
_audit_update_record
;
2018-03-26 deposited with the CCDC.
2018-12-07 downloaded from the CCDC.
;
_cell_angle_alpha 90
_cell_angle_beta 100.56(3)
_cell_angle_gamma 90
_cell_formula_units_Z 4
_cell_length_a 6.1408(12)
_cell_length_b 14.773(3)
_cell_length_c 11.457(2)
_cell_measurement_reflns_used 1781
_cell_measurement_temperature 153(2)
_cell_measurement_theta_max 27.4816
_cell_measurement_theta_min 2.7576
_cell_volume 1021.8(4)
_computing_molecular_graphics 'Olex2 (Dolomanov et al., 2009)'
_computing_publication_material 'Olex2 (Dolomanov et al., 2009)'
_computing_structure_refinement 'XL (Sheldrick, 2008)'
_computing_structure_solution 'ShelXS (Sheldrick, 2008)'
_diffrn_ambient_temperature 153.15
_diffrn_measured_fraction_theta_full 0.985
_diffrn_measured_fraction_theta_max 0.988
_diffrn_measurement_device_type 'multiwire proportional'
_diffrn_measurement_method 'phi and omega scans'
_diffrn_radiation_monochromator graphite
_diffrn_radiation_type MoK\a
_diffrn_radiation_wavelength 0.71073
_diffrn_reflns_av_R_equivalents 0.0236
_diffrn_reflns_av_unetI/netI 0.0184
_diffrn_reflns_Laue_measured_fraction_full 0.985
_diffrn_reflns_Laue_measured_fraction_max 0.988
_diffrn_reflns_limit_h_max 7
_diffrn_reflns_limit_h_min -7
_diffrn_reflns_limit_k_max 19
_diffrn_reflns_limit_k_min -19
_diffrn_reflns_limit_l_max 10
_diffrn_reflns_limit_l_min -14
_diffrn_reflns_number 3907
_diffrn_reflns_point_group_measured_fraction_full 0.985
_diffrn_reflns_point_group_measured_fraction_max 0.988
_diffrn_reflns_theta_full 25.242
_diffrn_reflns_theta_max 27.478
_diffrn_reflns_theta_min 3.298
_exptl_absorpt_coefficient_mu 0.176
_exptl_absorpt_correction_T_max 1.0000
_exptl_absorpt_correction_T_min 0.9278
_exptl_absorpt_correction_type multi-scan
_exptl_absorpt_process_details 'CrystalClear (Rigaku Inc., 2008)'
_exptl_crystal_colour red
_exptl_crystal_density_diffrn 1.859
_exptl_crystal_description block
_exptl_crystal_F_000 584
_exptl_crystal_size_max 0.21
_exptl_crystal_size_mid 0.2
_exptl_crystal_size_min 0.13
_refine_diff_density_max 0.256
_refine_diff_density_min -0.257
_refine_diff_density_rms 0.054
_refine_ls_extinction_method none
_refine_ls_goodness_of_fit_ref 1.083
_refine_ls_hydrogen_treatment constr
_refine_ls_matrix_type full
_refine_ls_number_parameters 91
_refine_ls_number_reflns 1160
_refine_ls_number_restraints 0
_refine_ls_restrained_S_all 1.083
_refine_ls_R_factor_all 0.0307
_refine_ls_R_factor_gt 0.0303
_refine_ls_shift/su_max 0.001
_refine_ls_shift/su_mean 0.000
_refine_ls_structure_factor_coef Fsqd
_refine_ls_weighting_details 'w=1/[\s^2^(Fo^2^)+(0.0382P)^2^+0.8204P] where P=(Fo^2^+2Fc^2^)/3'
_refine_ls_weighting_scheme calc
_refine_ls_wR_factor_gt 0.0762
_refine_ls_wR_factor_ref 0.0764
_reflns_Friedel_coverage 0.000
_reflns_number_gt 1150
_reflns_number_total 1160
_reflns_threshold_expression 'I > 2\s(I)'
_cod_data_source_file c8ce01827h2.cif
_cod_data_source_block bwn17211
_cod_depositor_comments 'Adding full bibliography for 7231971--7231978.cif.'
_cod_database_code 7231974
_shelx_shelxl_version_number 2014/7
_shelx_space_group_comment
;
The symmetry employed for this shelxl refinement is uniquely defined
by the following loop, which should always be used as a source of
symmetry information in preference to the above space-group names.
They are only intended as comments.
;
_shelx_estimated_absorpt_t_max 0.977
_shelx_estimated_absorpt_t_min 0.964
_olex2_refinement_description
;
1. Fixed Uiso
 At 1.2 times of:
  All O(H,H) groups
2.a Riding coordinates:
 O3(H3A,H3B), O4(H4A,H4B)
;
_olex2_submission_special_instructions 'No special instructions were received'

loop_
_space_group_symop_operation_xyz
'x, y, z'
'-x, y, -z+1/2'
'x+1/2, y+1/2, z'
'-x+1/2, y+1/2, -z+1/2'
'-x, -y, -z'
'x, -y, z-1/2'
'-x+1/2, -y+1/2, -z'
'x+1/2, -y+1/2, z-1/2'

loop_
_atom_site_label
_atom_site_type_symbol
_atom_site_fract_x
_atom_site_fract_y
_atom_site_fract_z
_atom_site_U_iso_or_equiv
_atom_site_adp_type
_atom_site_occupancy
_atom_site_site_symmetry_order
_atom_site_calc_flag
_atom_site_refinement_flags_posn
_atom_site_disorder_assembly
_atom_site_disorder_group
O1 O 0.60139(13) 0.69969(5) 0.04966(7) 0.0164(2) Uani 1 1 d . A 1
O2 O 0.38360(13) 0.59906(5) 0.10623(7) 0.0166(2) Uani 1 1 d . A 1
O3 O 0.09570(13) 0.41177(5) 0.04130(7) 0.01542(19) Uani 1 1 d . . .
H3A H 0.2082 0.3854 0.0258 0.019 Uiso 1 1 d R . .
H3B H 0.0234 0.3706 0.0675 0.019 Uiso 1 1 d R . .
O4 O 0.22305(12) 0.49049(5) 0.31346(7) 0.01442(19) Uani 1 1 d . . .
H4A H 0.2663 0.4372 0.3063 0.017 Uiso 1 1 d R . .
H4B H 0.3343 0.5232 0.3370 0.017 Uiso 1 1 d R . .
N1 N 0.08019(15) 0.81924(6) 0.22059(8) 0.0119(2) Uani 1 1 d . . .
N2 N 0.07727(14) 0.65880(6) 0.21591(7) 0.0112(2) Uani 1 1 d . . .
N3 N 0.33105(14) 0.75145(6) 0.12885(7) 0.0114(2) Uani 1 1 d . . .
N4 N 0.43629(14) 0.68065(6) 0.09531(8) 0.01060(19) Uani 1 1 d . A 1
C1 C 0.15932(16) 0.73781(7) 0.18840(8) 0.0096(2) Uani 1 1 d . . .
Li1 Li 0.0854(3) 0.52822(13) 0.13382(17) 0.0176(4) Uani 1 1 d . . .

loop_
_atom_site_aniso_label
_atom_site_aniso_U_11
_atom_site_aniso_U_22
_atom_site_aniso_U_33
_atom_site_aniso_U_23
_atom_site_aniso_U_13
_atom_site_aniso_U_12
O1 0.0128(4) 0.0180(4) 0.0212(4) 0.0019(3) 0.0101(3) 0.0005(3)
O2 0.0167(4) 0.0090(4) 0.0262(4) 0.0006(3) 0.0096(3) 0.0008(3)
O3 0.0165(4) 0.0119(4) 0.0193(4) -0.0009(3) 0.0071(3) 0.0019(3)
O4 0.0134(4) 0.0093(4) 0.0207(4) -0.0005(3) 0.0035(3) 0.0005(3)
N1 0.0143(4) 0.0100(4) 0.0121(4) -0.0002(3) 0.0046(3) 0.0000(3)
N2 0.0124(4) 0.0103(4) 0.0122(4) 0.0006(3) 0.0054(3) -0.0001(3)
N3 0.0122(4) 0.0101(4) 0.0127(4) 0.0001(3) 0.0045(3) 0.0007(3)
N4 0.0094(4) 0.0123(4) 0.0102(4) 0.0015(3) 0.0022(3) 0.0010(3)
C1 0.0108(5) 0.0098(5) 0.0078(4) 0.0002(3) 0.0005(3) 0.0003(3)
Li1 0.0199(9) 0.0146(8) 0.0195(9) -0.0021(7) 0.0067(7) 0.0013(7)

loop_
_atom_type_symbol
_atom_type_description
_atom_type_scat_dispersion_real
_atom_type_scat_dispersion_imag
_atom_type_scat_source
C C 0.0033 0.0016 'International Tables Vol C Tables 4.2.6.8 and 6.1.1.4'
H H 0.0000 0.0000 'International Tables Vol C Tables 4.2.6.8 and 6.1.1.4'
Li Li -0.0003 0.0001 'International Tables Vol C Tables 4.2.6.8 and 6.1.1.4'
N N 0.0061 0.0033 'International Tables Vol C Tables 4.2.6.8 and 6.1.1.4'
O O 0.0106 0.0060 'International Tables Vol C Tables 4.2.6.8 and 6.1.1.4'

loop_
_geom_angle_atom_site_label_1
_geom_angle_atom_site_label_2
_geom_angle_atom_site_label_3
_geom_angle
_geom_angle_site_symmetry_1
_geom_angle_site_symmetry_3
N4 O2 Li1 135.29(8) . .
H3A O3 H3B 104.5 . .
Li1 O3 H3A 106.3 5_565 .
Li1 O3 H3A 127.6 . .
Li1 O3 H3B 111.0 . .
Li1 O3 H3B 112.9 5_565 .
Li1 O3 Li1 94.18(8) . 5_565
H4A O4 H4B 108.5 . .
Li1 O4 H4A 125.2 2 .
Li1 O4 H4A 103.1 . .
Li1 O4 H4B 117.7 2 .
Li1 O4 H4B 108.2 . .
Li1 O4 Li1 89.41(8) . 2
N1 N1 C1 118.78(6) 2 .
N2 N2 Li1 109.37(6) 2 .
C1 N2 N2 118.60(6) . 2
C1 N2 Li1 129.98(9) . .
N4 N3 C1 119.29(8) . .
O1 N4 O2 119.84(8) . .
O1 N4 N3 114.76(8) . .
O2 N4 N3 125.41(9) . .
N2 C1 N1 122.44(9) . .
N2 C1 N3 127.24(9) . .
N3 C1 N1 110.31(8) . .
O2 Li1 O3 88.45(8) . 5_565
O2 Li1 Li1 97.11(9) . 5_565
O2 Li1 Li1 124.13(10) . 2
O3 Li1 O2 102.93(9) . .
O3 Li1 O3 85.82(8) . 5_565
O3 Li1 O4 92.31(8) . 2
O3 Li1 O4 103.65(9) . .
O3 Li1 N2 174.27(11) . .
O3 Li1 Li1 46.10(5) . 5_565
O3 Li1 Li1 39.71(5) 5_565 5_565
O3 Li1 Li1 125.38(10) 5_565 2
O3 Li1 Li1 120.50(6) . 2
O4 Li1 O2 164.75(10) 2 .
O4 Li1 O2 94.00(8) . .
O4 Li1 O3 169.38(10) . 5_565
O4 Li1 O3 92.01(8) 2 5_565
O4 Li1 O4 82.92(8) . 2
O4 Li1 N2 81.40(7) . .
O4 Li1 Li1 149.47(12) . 5_565
O4 Li1 Li1 45.12(6) 2 2
O4 Li1 Li1 92.93(9) 2 5_565
O4 Li1 Li1 45.47(6) . 2
N2 Li1 O2 73.76(7) . .
N2 Li1 O3 89.40(7) . 5_565
N2 Li1 O4 91.00(8) . 2
N2 Li1 Li1 129.04(11) . 5_565
N2 Li1 Li1 64.97(6) . 2
Li1 Li1 Li1 138.03(13) 2 5_565

loop_
_geom_bond_atom_site_label_1
_geom_bond_atom_site_label_2
_geom_bond_distance
_geom_bond_site_symmetry_2
O1 N4 1.2550(12) .
O2 N4 1.2601(11) .
O2 Li1 2.182(2) .
O3 H3A 0.8400 .
O3 H3B 0.8400 .
O3 Li1 2.287(2) 5_565
O3 Li1 2.028(2) .
O4 H4A 0.8399 .
O4 H4B 0.8400 .
O4 Li1 2.150(2) .
O4 Li1 2.164(2) 2
N1 N1 1.2913(17) 2
N1 C1 1.3729(13) .
N2 N2 1.3352(16) 2
N2 C1 1.3318(13) .
N2 Li1 2.151(2) .
N3 N4 1.3230(12) .
N3 C1 1.3719(13) .
Li1 O3 2.287(2) 5_565
Li1 O4 2.164(2) 2
Li1 Li1 3.035(4) 2
Li1 Li1 3.165(4) 5_565

loop_
_geom_torsion_atom_site_label_1
_geom_torsion_atom_site_label_2
_geom_torsion_atom_site_label_3
_geom_torsion_atom_site_label_4
_geom_torsion
_geom_torsion_site_symmetry_1
N1 N1 C1 N2 -0.22(17) 2
N1 N1 C1 N3 -178.89(11) 2
N2 N2 C1 N1 -4.62(17) 2
N2 N2 C1 N3 173.82(10) 2
N4 N3 C1 N1 176.86(8) .
N4 N3 C1 N2 -1.73(15) .
C1 N3 N4 O1 -174.78(8) .
C1 N3 N4 O2 5.02(15) .
Li1 O2 N4 O1 -161.26(10) .
Li1 O2 N4 N3 18.95(17) .
Li1 N2 C1 N1 157.26(10) .
Li1 N2 C1 N3 -24.31(17) .
